data_7014414
loop_
_publ_author_name
'Hirotsu, Masakazu'
'Tsuboi, Chiaki'
'Nishioka, Takanori'
'Kinoshita, Isamu'

_publ_section_title
;
 Carbon-sulfur bond cleavage reactions of dibenzothiophene derivatives
 mediated by iron and ruthenium carbonyls.
;
_journal_issue 4
_journal_name_full 'Dalton transactions (Cambridge, England : 2003)'
_journal_page_first 785
_journal_page_last 787
_journal_paper_doi 10.1039/c0dt00768d
_journal_volume 40
_journal_year 2011
_chemical_formula_moiety 'C31 H14 N2 O9 Ru3 S '
_chemical_formula_sum 'C31 H14 N2 O9 Ru3 S'
_chemical_formula_weight 893.73
_space_group_IT_number 14
_symmetry_cell_setting monoclinic
_symmetry_Int_Tables_number 14
_symmetry_space_group_name_Hall '-P 2yn'
_symmetry_space_group_name_H-M 'P 1 21/n 1'
_audit_creation_date 2009-09-13
_audit_creation_method 'by CrystalStructure 3.8'
_cell_angle_alpha 90.0000
_cell_angle_beta 91.766(2)
_cell_angle_gamma 90.0000
_cell_formula_units_Z 4
_cell_length_a 11.5530(7)
_cell_length_b 16.4925(11)
_cell_length_c 16.1736(11)
_cell_measurement_reflns_used 10308
_cell_measurement_temperature 193.1
_cell_measurement_theta_max 27.5
_cell_measurement_theta_min 4.1
_cell_volume 3080.2(3)
_computing_cell_refinement CrystalClear
_computing_data_collection CrystalClear
_computing_data_reduction CrystalStructure
_computing_publication_material 'CrystalStructure 3.8'
_computing_structure_refinement CRYSTALS
_computing_structure_solution SHELXS97
_diffrn_ambient_temperature 193.1
_diffrn_detector_area_resol_mean 7.31
_diffrn_measured_fraction_theta_full 0.977
_diffrn_measured_fraction_theta_max 0.977
_diffrn_measurement_device_type 'Rigaku Mercury'
_diffrn_measurement_method \w
_diffrn_radiation_type 'Mo K\a'
_diffrn_radiation_wavelength 0.71075
_diffrn_reflns_av_R_equivalents 0.044
_diffrn_reflns_limit_h_max 15
_diffrn_reflns_limit_h_min -15
_diffrn_reflns_limit_k_max 21
_diffrn_reflns_limit_k_min -19
_diffrn_reflns_limit_l_max 20
_diffrn_reflns_limit_l_min -17
_diffrn_reflns_number 29369
_diffrn_reflns_theta_full 27.48
_diffrn_reflns_theta_max 27.48
_exptl_absorpt_coefficient_mu 1.578
_exptl_absorpt_correction_T_max 0.868
_exptl_absorpt_correction_T_min 0.765
_exptl_absorpt_correction_type multi-scan
_exptl_absorpt_process_details 'Jacobson, R. (1998) Private communication'
_exptl_crystal_colour yellow
_exptl_crystal_density_diffrn 1.927
_exptl_crystal_density_method 'not measured'
_exptl_crystal_description prism
_exptl_crystal_F_000 1736.00
_exptl_crystal_size_max 0.14
_exptl_crystal_size_mid 0.11
_exptl_crystal_size_min 0.09
_refine_diff_density_max 3.79
_refine_diff_density_min -1.17
_refine_ls_extinction_method none
_refine_ls_goodness_of_fit_ref 1.006
_refine_ls_hydrogen_treatment refall
_refine_ls_number_parameters 429
_refine_ls_number_reflns 6881
_refine_ls_R_factor_gt 0.0461
_refine_ls_shift/su_max 0.0000
_refine_ls_structure_factor_coef Fsqd
_refine_ls_weighting_details 'w = 1/[0.0007Fo^2^ + 1.0000\s(Fo^2^)]/(4Fo^2^)'
_refine_ls_weighting_scheme calc
_refine_ls_wR_factor_ref 0.1086
_reflns_number_gt 5278
_reflns_number_total 6881
_reflns_threshold_expression F^2^>2.0\s(F^2^)
_cod_data_source_file C0DT00768D.TXT
_cod_data_source_block 1
_cod_original_formula_sum 'C31 H14 N2 O9 Ru3 S '
_cod_database_code 7014414

loop_
_symmetry_equiv_pos_site_id
_symmetry_equiv_pos_as_xyz
1 +X,+Y,+Z
2 1/2-X,1/2+Y,1/2-Z
3 -X,-Y,-Z
4 1/2+X,1/2-Y,1/2+Z

loop_
_atom_site_label
_atom_site_type_symbol
_atom_site_fract_x
_atom_site_fract_y
_atom_site_fract_z
_atom_site_U_iso_or_equiv
_atom_site_adp_type
_atom_site_occupancy
_atom_site_symmetry_multiplicity
_atom_site_calc_flag
_atom_site_refinement_flags
_atom_site_disorder_assembly
_atom_site_disorder_group
Ru(1) Ru 0.91519(3) 0.21517(2) 0.36796(2) 0.02213(9) Uani 1.00 1 d . . .
Ru(2) Ru 1.08150(3) 0.25403(2) 0.14721(2) 0.02421(10) Uani 1.00 1 d . . .
Ru(3) Ru 0.85387(3) 0.24491(2) 0.10906(2) 0.02346(10) Uani 1.00 1 d . . .
S(1) S 0.94710(10) 0.17348(7) 0.22209(7) 0.0260(2) Uani 1.00 1 d . . .
O(1) O 0.8862(2) 0.34797(19) 0.18415(18) 0.0245(8) Uani 1.00 1 d . . .
O(2) O 0.8757(3) 0.2593(2) 0.5454(2) 0.0408(11) Uani 1.00 1 d . . .
O(3) O 1.1525(3) 0.2867(2) 0.3981(2) 0.0414(10) Uani 1.00 1 d . . .
O(4) O 1.1439(3) 0.1024(2) 0.0432(2) 0.0555(13) Uani 1.00 1 d . . .
O(5) O 1.1559(3) 0.3826(2) 0.0262(2) 0.0529(12) Uani 1.00 1 d . . .
O(6) O 1.3094(3) 0.2550(3) 0.2483(2) 0.0679(16) Uani 1.00 1 d . . .
O(7) O 0.8596(4) 0.0957(2) 0.0005(2) 0.0638(14) Uani 1.00 1 d . . .
O(8) O 0.8345(3) 0.3559(2) -0.0411(2) 0.0543(13) Uani 1.00 1 d . . .
O(9) O 0.5963(3) 0.2134(3) 0.1406(2) 0.0604(14) Uani 1.00 1 d . . .
N(1) N 0.9556(3) 0.0870(2) 0.3846(2) 0.0264(10) Uani 1.00 1 d . . .
N(2) N 0.7581(3) 0.1604(2) 0.3532(2) 0.0253(10) Uani 1.00 1 d . . .
C(1) C 1.0594(4) 0.0533(3) 0.3986(3) 0.0338(13) Uani 1.00 1 d . . .
C(2) C 1.0759(4) -0.0297(3) 0.3994(3) 0.0395(15) Uani 1.00 1 d . . .
C(3) C 0.9825(5) -0.0796(3) 0.3835(3) 0.0452(16) Uani 1.00 1 d . . .
C(4) C 0.8753(4) -0.0460(3) 0.3692(3) 0.0352(14) Uani 1.00 1 d . . .
C(5) C 0.8629(4) 0.0374(2) 0.3703(2) 0.0281(12) Uani 1.00 1 d . . .
C(6) C 0.7508(4) 0.0787(2) 0.3546(2) 0.0267(12) Uani 1.00 1 d . . .
C(7) C 0.6446(4) 0.0415(3) 0.3442(2) 0.0337(13) Uani 1.00 1 d . . .
C(8) C 0.5465(4) 0.0888(3) 0.3333(3) 0.0382(14) Uani 1.00 1 d . . .
C(9) C 0.5555(4) 0.1717(3) 0.3330(3) 0.0341(13) Uani 1.00 1 d . . .
C(10) C 0.6637(3) 0.2081(2) 0.3420(2) 0.0259(11) Uani 1.00 1 d . . .
C(11) C 0.6902(3) 0.2947(2) 0.3404(2) 0.0246(11) Uani 1.00 1 d . . .
C(12) C 0.6031(4) 0.3530(3) 0.3375(2) 0.0342(14) Uani 1.00 1 d . . .
C(13) C 0.6313(4) 0.4343(3) 0.3371(2) 0.0341(14) Uani 1.00 1 d . . .
C(14) C 0.7463(4) 0.4568(3) 0.3372(2) 0.0308(13) Uani 1.00 1 d . . .
C(15) C 0.8357(4) 0.3997(2) 0.3388(2) 0.0273(12) Uani 1.00 1 d . . .
C(16) C 0.8099(4) 0.3162(2) 0.3445(2) 0.0257(11) Uani 1.00 1 d . . .
C(17) C 0.9561(4) 0.4318(2) 0.3310(2) 0.0288(12) Uani 1.00 1 d . . .
C(18) C 0.9967(5) 0.4899(3) 0.3864(3) 0.0410(15) Uani 1.00 1 d . . .
C(19) C 1.1065(5) 0.5222(3) 0.3809(3) 0.0504(18) Uani 1.00 1 d . . .
C(20) C 1.1800(5) 0.4960(3) 0.3213(3) 0.0496(17) Uani 1.00 1 d . . .
C(21) C 1.1414(4) 0.4371(3) 0.2650(3) 0.0350(14) Uani 1.00 1 d . . .
C(22) C 1.0305(4) 0.4049(2) 0.2682(2) 0.0266(11) Uani 1.00 1 d . . .
C(23) C 0.9908(4) 0.3452(2) 0.2058(2) 0.0256(11) Uani 1.00 1 d . . .
C(24) C 0.8903(4) 0.2408(2) 0.4791(3) 0.0269(12) Uani 1.00 1 d . . .
C(25) C 1.0626(4) 0.2621(2) 0.3826(2) 0.0282(12) Uani 1.00 1 d . . .
C(26) C 1.1237(4) 0.1582(3) 0.0811(3) 0.0361(14) Uani 1.00 1 d . . .
C(27) C 1.1280(4) 0.3319(3) 0.0696(2) 0.0338(13) Uani 1.00 1 d . . .
C(28) C 1.2219(4) 0.2542(3) 0.2139(3) 0.0391(15) Uani 1.00 1 d . . .
C(29) C 0.8572(4) 0.1516(3) 0.0418(3) 0.0386(15) Uani 1.00 1 d . . .
C(30) C 0.8417(4) 0.3134(3) 0.0138(3) 0.0326(13) Uani 1.00 1 d . . .
C(31) C 0.6916(4) 0.2291(3) 0.1325(3) 0.0335(14) Uani 1.00 1 d . . .
H(1) H 1.1241 0.0880 0.4081 0.040 Uiso 1.00 1 c R . .
H(2) H 1.1506 -0.0519 0.4109 0.047 Uiso 1.00 1 c R . .
H(3) H 0.9925 -0.1368 0.3824 0.054 Uiso 1.00 1 c R . .
H(4) H 0.8095 -0.0795 0.3587 0.042 Uiso 1.00 1 c R . .
H(5) H 0.6394 -0.0159 0.3442 0.041 Uiso 1.00 1 c R . .
H(6) H 0.4727 0.0640 0.3262 0.046 Uiso 1.00 1 c R . .
H(7) H 0.4882 0.2045 0.3268 0.041 Uiso 1.00 1 c R . .
H(8) H 0.5242 0.3367 0.3357 0.041 Uiso 1.00 1 c R . .
H(9) H 0.5719 0.4741 0.3367 0.041 Uiso 1.00 1 c R . .
H(10) H 0.7654 0.5129 0.3361 0.037 Uiso 1.00 1 c R . .
H(11) H 0.9478 0.5076 0.4290 0.049 Uiso 1.00 1 c R . .
H(12) H 1.1315 0.5630 0.4188 0.060 Uiso 1.00 1 c R . .
H(13) H 1.2561 0.5175 0.3187 0.059 Uiso 1.00 1 c R . .
H(14) H 1.1914 0.4189 0.2233 0.042 Uiso 1.00 1 c R . .

loop_
_atom_site_aniso_label
_atom_site_aniso_U_11
_atom_site_aniso_U_22
_atom_site_aniso_U_33
_atom_site_aniso_U_12
_atom_site_aniso_U_13
_atom_site_aniso_U_23
Ru(1) 0.02080(19) 0.0218(2) 0.02359(18) 0.00043(15) -0.00275(15) 0.00104(14)
Ru(2) 0.0201(2) 0.0301(2) 0.02235(19) 0.00401(15) -0.00075(16) -0.00013(14)
Ru(3) 0.0227(2) 0.0255(2) 0.02191(19) 0.00218(15) -0.00485(16) -0.00178(14)
S(1) 0.0277(6) 0.0248(6) 0.0253(5) 0.0028(4) -0.0014(5) 0.0007(4)
O(1) 0.0238(16) 0.0247(17) 0.0247(14) 0.0001(13) -0.0029(13) -0.0006(12)
O(2) 0.039(2) 0.057(2) 0.0269(18) -0.0008(17) 0.0001(17) -0.0101(15)
O(3) 0.0271(19) 0.050(2) 0.047(2) -0.0087(17) -0.0111(17) 0.0086(17)
O(4) 0.063(2) 0.053(2) 0.050(2) 0.032(2) -0.009(2) -0.016(2)
O(5) 0.060(2) 0.054(2) 0.045(2) -0.017(2) 0.005(2) 0.0117(19)
O(6) 0.031(2) 0.109(4) 0.062(2) 0.018(2) -0.022(2) -0.008(2)
O(7) 0.083(3) 0.046(2) 0.061(2) 0.010(2) -0.015(2) -0.029(2)
O(8) 0.057(2) 0.064(3) 0.042(2) 0.003(2) -0.004(2) 0.023(2)
O(9) 0.030(2) 0.087(3) 0.063(2) -0.010(2) -0.002(2) 0.007(2)
N(1) 0.030(2) 0.025(2) 0.0238(18) 0.0047(17) 0.0010(17) 0.0035(15)
N(2) 0.025(2) 0.027(2) 0.0239(18) -0.0007(16) -0.0006(16) 0.0001(15)
C(1) 0.028(2) 0.036(3) 0.037(2) 0.006(2) -0.007(2) 0.006(2)
C(2) 0.042(3) 0.031(3) 0.046(2) 0.013(2) -0.003(2) 0.004(2)
C(3) 0.059(3) 0.028(3) 0.048(3) 0.008(2) -0.006(2) 0.001(2)
C(4) 0.040(3) 0.025(2) 0.040(2) 0.002(2) -0.002(2) 0.002(2)
C(5) 0.033(2) 0.029(2) 0.022(2) -0.001(2) 0.000(2) 0.0030(18)
C(6) 0.029(2) 0.028(2) 0.023(2) 0.001(2) 0.000(2) -0.0007(18)
C(7) 0.039(2) 0.028(2) 0.035(2) -0.006(2) 0.003(2) -0.004(2)
C(8) 0.028(2) 0.038(3) 0.048(2) -0.008(2) -0.007(2) -0.003(2)
C(9) 0.020(2) 0.038(3) 0.044(2) 0.002(2) -0.007(2) -0.003(2)
C(10) 0.024(2) 0.030(2) 0.024(2) 0.001(2) -0.0016(19) -0.0010(18)
C(11) 0.025(2) 0.028(2) 0.020(2) 0.0003(19) -0.0023(19) 0.0017(17)
C(12) 0.033(2) 0.036(3) 0.032(2) 0.006(2) -0.002(2) 0.001(2)
C(13) 0.033(2) 0.035(3) 0.035(2) 0.010(2) 0.000(2) -0.001(2)
C(14) 0.037(2) 0.027(2) 0.029(2) 0.001(2) 0.003(2) -0.0069(19)
C(15) 0.032(2) 0.029(2) 0.020(2) 0.003(2) 0.002(2) -0.0036(18)
C(16) 0.034(2) 0.023(2) 0.020(2) 0.000(2) 0.001(2) 0.0003(17)
C(17) 0.034(2) 0.023(2) 0.029(2) 0.000(2) -0.004(2) -0.0009(18)
C(18) 0.050(3) 0.040(3) 0.033(2) -0.007(2) -0.004(2) -0.009(2)
C(19) 0.055(3) 0.050(3) 0.046(3) -0.019(3) -0.012(3) -0.014(2)
C(20) 0.038(3) 0.057(4) 0.053(3) -0.020(2) -0.006(2) -0.010(2)
C(21) 0.031(2) 0.039(3) 0.035(2) -0.003(2) -0.001(2) 0.004(2)
C(22) 0.029(2) 0.024(2) 0.027(2) 0.001(2) -0.002(2) 0.0043(18)
C(23) 0.027(2) 0.026(2) 0.023(2) 0.003(2) -0.0041(19) 0.0026(18)
C(24) 0.021(2) 0.028(2) 0.032(2) -0.0012(19) -0.002(2) 0.0065(19)
C(25) 0.024(2) 0.032(2) 0.029(2) 0.001(2) -0.004(2) 0.0021(19)
C(26) 0.033(2) 0.045(3) 0.030(2) 0.009(2) -0.001(2) 0.003(2)
C(27) 0.024(2) 0.050(3) 0.028(2) -0.000(2) 0.002(2) -0.003(2)
C(28) 0.032(2) 0.050(3) 0.035(2) 0.009(2) -0.000(2) -0.002(2)
C(29) 0.040(3) 0.040(3) 0.036(2) 0.004(2) -0.005(2) 0.000(2)
C(30) 0.024(2) 0.040(3) 0.034(2) 0.000(2) -0.004(2) -0.002(2)
C(31) 0.036(2) 0.036(3) 0.028(2) 0.005(2) -0.006(2) 0.000(2)

loop_
_atom_type_symbol
_atom_type_description
_atom_type_scat_dispersion_real
_atom_type_scat_dispersion_imag
_atom_type_scat_source
C C 0.003 0.002
;
International Tables for Crystallography
(1992, Vol. C, Tables 4.2.6.8 and 6.1.1.4)
;
H H 0.000 0.000
;
International Tables for Crystallography
(1992, Vol. C, Table 6.1.1.4)
;
N N 0.006 0.003
;
International Tables for Crystallography
(1992, Vol. C, Tables 4.2.6.8 and 6.1.1.4)
;
O O 0.011 0.006
;
International Tables for Crystallography
(1992, Vol. C, Tables 4.2.6.8 and 6.1.1.4)
;
Ru Ru -1.259 0.836
;
International Tables for Crystallography
(1992, Vol. C, Tables 4.2.6.8 and 6.1.1.4)
;
S S 0.125 0.123
;
International Tables for Crystallography
(1992, Vol. C, Tables 4.2.6.8 and 6.1.1.4)
;

loop_
_geom_angle_atom_site_label_1
_geom_angle_atom_site_label_2
_geom_angle_atom_site_label_3
_geom_angle
_geom_angle_publ_flag
_geom_angle_site_symmetry_1
_geom_angle_site_symmetry_2
_geom_angle_site_symmetry_3
S(1) Ru(1) N(1) 79.16(9) yes . . .
S(1) Ru(1) N(2) 85.63(10) yes . . .
S(1) Ru(1) C(16) 98.64(11) yes . . .
S(1) Ru(1) C(24) 177.01(14) yes . . .
S(1) Ru(1) C(25) 94.16(14) yes . . .
N(1) Ru(1) N(2) 76.76(15) yes . . .
N(1) Ru(1) C(16) 156.41(16) yes . . .
N(1) Ru(1) C(24) 97.98(17) yes . . .
N(1) Ru(1) C(25) 101.21(17) yes . . .
N(2) Ru(1) C(16) 79.66(16) yes . . .
N(2) Ru(1) C(24) 92.87(17) yes . . .
N(2) Ru(1) C(25) 177.97(18) yes . . .
C(16) Ru(1) C(24) 83.62(18) yes . . .
C(16) Ru(1) C(25) 102.37(19) yes . . .
C(24) Ru(1) C(25) 87.2(2) yes . . .
Ru(3) Ru(2) S(1) 56.01(2) yes . . .
Ru(3) Ru(2) C(23) 69.00(12) yes . . .
Ru(3) Ru(2) C(26) 94.98(14) yes . . .
Ru(3) Ru(2) C(27) 100.49(14) yes . . .
Ru(3) Ru(2) C(28) 158.92(16) yes . . .
S(1) Ru(2) C(23) 80.06(12) yes . . .
S(1) Ru(2) C(26) 90.27(15) yes . . .
S(1) Ru(2) C(27) 156.22(15) yes . . .
S(1) Ru(2) C(28) 105.42(16) yes . . .
C(23) Ru(2) C(26) 163.95(19) yes . . .
C(23) Ru(2) C(27) 88.2(2) yes . . .
C(23) Ru(2) C(28) 99.9(2) yes . . .
C(26) Ru(2) C(27) 96.0(2) yes . . .
C(26) Ru(2) C(28) 95.0(2) yes . . .
C(27) Ru(2) C(28) 96.9(2) yes . . .
Ru(2) Ru(3) S(1) 55.94(2) yes . . .
Ru(2) Ru(3) O(1) 70.67(8) yes . . .
Ru(2) Ru(3) C(29) 98.11(16) yes . . .
Ru(2) Ru(3) C(30) 101.50(14) yes . . .
Ru(2) Ru(3) C(31) 155.08(14) yes . . .
S(1) Ru(3) O(1) 83.69(8) yes . . .
S(1) Ru(3) C(29) 91.28(16) yes . . .
S(1) Ru(3) C(30) 157.41(14) yes . . .
S(1) Ru(3) C(31) 101.48(15) yes . . .
O(1) Ru(3) C(29) 168.68(18) yes . . .
O(1) Ru(3) C(30) 89.73(17) yes . . .
O(1) Ru(3) C(31) 98.64(17) yes . . .
C(29) Ru(3) C(30) 91.1(2) yes . . .
C(29) Ru(3) C(31) 92.3(2) yes . . .
C(30) Ru(3) C(31) 100.9(2) yes . . .
Ru(1) S(1) Ru(2) 116.19(4) yes . . .
Ru(1) S(1) Ru(3) 120.57(4) yes . . .
Ru(2) S(1) Ru(3) 68.06(3) yes . . .
Ru(3) O(1) C(23) 106.5(2) yes . . .
Ru(1) N(1) C(1) 127.8(3) yes . . .
Ru(1) N(1) C(5) 113.4(3) yes . . .
C(1) N(1) C(5) 118.4(4) yes . . .
Ru(1) N(2) C(6) 119.8(3) yes . . .
Ru(1) N(2) C(10) 118.1(3) yes . . .
C(6) N(2) C(10) 122.1(3) yes . . .
N(1) C(1) C(2) 122.4(4) yes . . .
C(1) C(2) C(3) 118.9(5) yes . . .
C(2) C(3) C(4) 119.3(5) yes . . .
C(3) C(4) C(5) 119.6(4) yes . . .
N(1) C(5) C(4) 121.3(4) yes . . .
N(1) C(5) C(6) 115.6(4) yes . . .
C(4) C(5) C(6) 123.1(4) yes . . .
N(2) C(6) C(5) 114.1(4) yes . . .
N(2) C(6) C(7) 119.9(4) yes . . .
C(5) C(6) C(7) 126.0(4) yes . . .
C(6) C(7) C(8) 119.2(4) yes . . .
C(7) C(8) C(9) 120.0(4) yes . . .
C(8) C(9) C(10) 119.9(4) yes . . .
N(2) C(10) C(9) 118.8(4) yes . . .
N(2) C(10) C(11) 113.7(3) yes . . .
C(9) C(10) C(11) 127.4(4) yes . . .
C(10) C(11) C(12) 121.7(4) yes . . .
C(10) C(11) C(16) 116.4(4) yes . . .
C(12) C(11) C(16) 121.9(4) yes . . .
C(11) C(12) C(13) 120.0(4) yes . . .
C(12) C(13) C(14) 119.4(4) yes . . .
C(13) C(14) C(15) 121.9(4) yes . . .
C(14) C(15) C(16) 120.1(4) yes . . .
C(14) C(15) C(17) 116.6(4) yes . . .
C(16) C(15) C(17) 123.3(4) yes . . .
Ru(1) C(16) C(11) 111.6(3) yes . . .
Ru(1) C(16) C(15) 131.8(3) yes . . .
C(11) C(16) C(15) 116.5(4) yes . . .
C(15) C(17) C(18) 119.2(4) yes . . .
C(15) C(17) C(22) 122.3(4) yes . . .
C(18) C(17) C(22) 118.6(4) yes . . .
C(17) C(18) C(19) 121.2(5) yes . . .
C(18) C(19) C(20) 120.9(5) yes . . .
C(19) C(20) C(21) 119.0(5) yes . . .
C(20) C(21) C(22) 121.2(4) yes . . .
C(17) C(22) C(21) 119.1(4) yes . . .
C(17) C(22) C(23) 121.1(4) yes . . .
C(21) C(22) C(23) 119.9(4) yes . . .
Ru(2) C(23) O(1) 113.3(3) yes . . .
Ru(2) C(23) C(22) 130.2(3) yes . . .
O(1) C(23) C(22) 116.5(4) yes . . .
Ru(1) C(24) O(2) 177.3(4) yes . . .
Ru(1) C(25) O(3) 173.6(4) yes . . .
Ru(2) C(26) O(4) 177.6(4) yes . . .
Ru(2) C(27) O(5) 175.9(4) yes . . .
Ru(2) C(28) O(6) 175.1(5) yes . . .
Ru(3) C(29) O(7) 179.3(4) yes . . .
Ru(3) C(30) O(8) 177.9(4) yes . . .
Ru(3) C(31) O(9) 173.0(4) yes . . .
N(1) C(1) H(1) 118.4 no . . .
C(2) C(1) H(1) 119.2 no . . .
C(1) C(2) H(2) 120.4 no . . .
C(3) C(2) H(2) 120.7 no . . .
C(2) C(3) H(3) 120.1 no . . .
C(4) C(3) H(3) 120.5 no . . .
C(3) C(4) H(4) 120.6 no . . .
C(5) C(4) H(4) 119.9 no . . .
C(6) C(7) H(5) 120.0 no . . .
C(8) C(7) H(5) 120.8 no . . .
C(7) C(8) H(6) 120.1 no . . .
C(9) C(8) H(6) 119.9 no . . .
C(8) C(9) H(7) 120.4 no . . .
C(10) C(9) H(7) 119.7 no . . .
C(11) C(12) H(8) 119.8 no . . .
C(13) C(12) H(8) 120.2 no . . .
C(12) C(13) H(9) 120.0 no . . .
C(14) C(13) H(9) 120.6 no . . .
C(13) C(14) H(10) 119.1 no . . .
C(15) C(14) H(10) 119.0 no . . .
C(17) C(18) H(11) 119.0 no . . .
C(19) C(18) H(11) 119.7 no . . .
C(18) C(19) H(12) 119.5 no . . .
C(20) C(19) H(12) 119.6 no . . .
C(19) C(20) H(13) 120.4 no . . .
C(21) C(20) H(13) 120.6 no . . .
C(20) C(21) H(14) 119.6 no . . .
C(22) C(21) H(14) 119.2 no . . .

loop_
_geom_bond_atom_site_label_1
_geom_bond_atom_site_label_2
_geom_bond_distance
_geom_bond_publ_flag
_geom_bond_site_symmetry_1
_geom_bond_site_symmetry_2
Ru(1) S(1) 2.4957(11) yes . .
Ru(1) N(1) 2.180(3) yes . .
Ru(1) N(2) 2.035(3) yes . .
Ru(1) C(16) 2.091(4) yes . .
Ru(1) C(24) 1.877(4) yes . .
Ru(1) C(25) 1.880(4) yes . .
Ru(2) Ru(3) 2.6869(4) yes . .
Ru(2) S(1) 2.3997(12) yes . .
Ru(2) C(23) 2.078(4) yes . .
Ru(2) C(26) 1.978(5) yes . .
Ru(2) C(27) 1.886(5) yes . .
Ru(2) C(28) 1.919(5) yes . .
Ru(3) S(1) 2.4018(11) yes . .
Ru(3) O(1) 2.116(3) yes . .
Ru(3) C(29) 1.885(5) yes . .
Ru(3) C(30) 1.911(5) yes . .
Ru(3) C(31) 1.942(5) yes . .
O(1) C(23) 1.249(5) yes . .
O(2) C(24) 1.133(5) yes . .
O(3) C(25) 1.136(6) yes . .
O(4) C(26) 1.134(6) yes . .
O(5) C(27) 1.145(6) yes . .
O(6) C(28) 1.140(6) yes . .
O(7) C(29) 1.139(7) yes . .
O(8) C(30) 1.133(6) yes . .
O(9) C(31) 1.142(6) yes . .
N(1) C(1) 1.335(6) yes . .
N(1) C(5) 1.362(6) yes . .
N(2) C(6) 1.350(6) yes . .
N(2) C(10) 1.351(5) yes . .
C(1) C(2) 1.383(7) yes . .
C(2) C(3) 1.375(8) yes . .
C(3) C(4) 1.370(8) yes . .
C(4) C(5) 1.383(6) yes . .
C(5) C(6) 1.480(6) yes . .
C(6) C(7) 1.377(7) yes . .
C(7) C(8) 1.382(7) yes . .
C(8) C(9) 1.370(7) yes . .
C(9) C(10) 1.390(6) yes . .
C(10) C(11) 1.462(6) yes . .
C(11) C(12) 1.392(7) yes . .
C(11) C(16) 1.427(6) yes . .
C(12) C(13) 1.379(7) yes . .
C(13) C(14) 1.380(7) yes . .
C(14) C(15) 1.398(6) yes . .
C(15) C(16) 1.411(6) yes . .
C(15) C(17) 1.498(6) yes . .
C(17) C(18) 1.384(7) yes . .
C(17) C(22) 1.421(6) yes . .
C(18) C(19) 1.381(8) yes . .
C(19) C(20) 1.373(8) yes . .
C(20) C(21) 1.395(7) yes . .
C(21) C(22) 1.389(6) yes . .
C(22) C(23) 1.473(6) yes . .
C(1) H(1) 0.950 no . .
C(2) H(2) 0.950 no . .
C(3) H(3) 0.950 no . .
C(4) H(4) 0.950 no . .
C(7) H(5) 0.950 no . .
C(8) H(6) 0.950 no . .
C(9) H(7) 0.950 no . .
C(12) H(8) 0.950 no . .
C(13) H(9) 0.950 no . .
C(14) H(10) 0.950 no . .
C(18) H(11) 0.950 no . .
C(19) H(12) 0.950 no . .
C(20) H(13) 0.950 no . .
C(21) H(14) 0.950 no . .

loop_
_geom_contact_atom_site_label_1
_geom_contact_atom_site_label_2
_geom_contact_distance
_geom_contact_publ_flag
_geom_contact_site_symmetry_1
_geom_contact_site_symmetry_2
O(1) C(4) 3.573(6) ? . 2_655
O(1) C(7) 3.243(6) ? . 2_655
O(2) O(4) 3.517(5) ? . 4_455
O(2) O(5) 3.461(5) ? . 4_455
O(2) O(6) 3.401(5) ? . 4_455
O(2) O(9) 2.971(5) ? . 4_555
O(2) C(3) 3.560(6) ? . 3_756
O(2) C(26) 3.281(6) ? . 4_455
O(2) C(27) 3.268(6) ? . 4_455
O(2) C(28) 3.306(6) ? . 4_455
O(3) O(7) 3.461(5) ? . 4_555
O(3) O(8) 3.285(5) ? . 4_555
O(3) C(29) 3.418(6) ? . 4_555
O(3) C(30) 3.278(6) ? . 4_555
O(4) O(2) 3.517(5) ? . 4_554
O(4) O(7) 3.344(6) ? . 3_755
O(4) C(12) 3.426(6) ? . 4_554
O(4) C(13) 3.387(6) ? . 4_554
O(4) C(19) 3.370(7) ? . 2_745
O(4) C(20) 3.428(7) ? . 2_745
O(5) O(2) 3.461(5) ? . 4_554
O(5) N(2) 3.151(5) ? . 4_554
O(5) C(2) 3.593(6) ? . 2_755
O(5) C(6) 3.082(5) ? . 4_554
O(5) C(7) 3.197(6) ? . 4_554
O(5) C(8) 3.362(6) ? . 4_554
O(5) C(9) 3.417(6) ? . 4_554
O(5) C(10) 3.337(5) ? . 4_554
O(5) C(24) 3.490(6) ? . 4_554
O(6) O(2) 3.401(5) ? . 4_554
O(6) C(9) 3.408(6) ? . 1_655
O(7) O(3) 3.461(5) ? . 4_454
O(7) O(4) 3.344(6) ? . 3_755
O(8) O(3) 3.285(5) ? . 4_454
O(8) C(8) 3.356(6) ? . 4_554
O(8) C(9) 3.346(6) ? . 4_554
O(9) O(2) 2.971(5) ? . 4_454
O(9) C(3) 3.551(7) ? . 2_655
O(9) C(24) 3.560(6) ? . 4_454
N(2) O(5) 3.151(5) ? . 4_455
C(1) C(3) 3.598(7) ? . 3_756
C(2) O(5) 3.593(6) ? . 2_745
C(3) O(2) 3.560(6) ? . 3_756
C(3) O(9) 3.551(7) ? . 2_645
C(3) C(1) 3.598(7) ? . 3_756
C(4) O(1) 3.573(6) ? . 2_645
C(4) C(13) 3.351(6) ? . 2_645
C(4) C(14) 3.582(6) ? . 2_645
C(6) O(5) 3.082(5) ? . 4_455
C(7) O(1) 3.243(6) ? . 2_645
C(7) O(5) 3.197(6) ? . 4_455
C(7) C(14) 3.517(6) ? . 2_645
C(7) C(17) 3.529(6) ? . 2_645
C(7) C(22) 3.500(6) ? . 2_645
C(8) O(5) 3.362(6) ? . 4_455
C(8) O(8) 3.356(6) ? . 4_455
C(8) C(22) 3.550(7) ? . 2_645
C(9) O(5) 3.417(6) ? . 4_455
C(9) O(6) 3.408(6) ? . 1_455
C(9) O(8) 3.346(6) ? . 4_455
C(10) O(5) 3.337(5) ? . 4_455
C(12) O(4) 3.426(6) ? . 4_455
C(13) O(4) 3.387(6) ? . 4_455
C(13) C(4) 3.351(6) ? . 2_655
C(14) C(4) 3.582(6) ? . 2_655
C(14) C(7) 3.517(6) ? . 2_655
C(17) C(7) 3.529(6) ? . 2_655
C(19) O(4) 3.370(7) ? . 2_755
C(20) O(4) 3.428(7) ? . 2_755
C(22) C(7) 3.500(6) ? . 2_655
C(22) C(8) 3.550(7) ? . 2_655
C(24) O(5) 3.490(6) ? . 4_455
C(24) O(9) 3.560(6) ? . 4_555
C(26) O(2) 3.281(6) ? . 4_554
C(27) O(2) 3.268(6) ? . 4_554
C(28) O(2) 3.306(6) ? . 4_554
C(29) O(3) 3.418(6) ? . 4_454
C(30) O(3) 3.278(6) ? . 4_454
Ru(3) H(4) 3.505 ? . 2_655
S(1) H(9) 3.428 ? . 2_645
O(1) H(4) 2.632 ? . 2_655
O(1) H(5) 2.308 ? . 2_655
O(2) H(2) 3.509 ? . 3_756
O(2) H(3) 2.767 ? . 3_756
O(2) H(12) 2.988 ? . 3_766
O(4) H(12) 2.727 ? . 2_745
O(4) H(13) 2.851 ? . 2_745
O(5) H(2) 2.658 ? . 2_755
O(6) H(7) 2.532 ? . 1_655
O(6) H(8) 3.123 ? . 1_655
O(7) H(8) 3.503 ? . 4_554
O(7) H(9) 3.385 ? . 2_645
O(7) H(10) 3.343 ? . 2_645
O(8) H(1) 2.705 ? . 4_454
O(8) H(4) 3.592 ? . 2_655
O(8) H(6) 3.019 ? . 4_554
O(8) H(7) 2.991 ? . 4_554
O(9) H(3) 2.696 ? . 2_655
O(9) H(4) 3.585 ? . 2_655
C(2) H(14) 3.494 ? . 2_745
C(4) H(9) 3.420 ? . 2_645
C(5) H(2) 3.555 ? . 3_756
C(6) H(10) 3.269 ? . 2_645
C(7) H(10) 3.161 ? . 2_645
C(12) H(4) 3.539 ? . 2_655
C(13) H(4) 3.268 ? . 2_655
C(14) H(4) 3.269 ? . 2_655
C(14) H(5) 3.285 ? . 2_655
C(15) H(4) 3.579 ? . 2_655
C(15) H(5) 3.292 ? . 2_655
C(17) H(5) 3.130 ? . 2_655
C(17) H(6) 3.468 ? . 2_655
C(18) H(11) 3.035 ? . 3_766
C(19) H(6) 3.513 ? . 2_655
C(19) H(11) 3.196 ? . 3_766
C(20) H(6) 3.131 ? . 2_655
C(21) H(6) 2.858 ? . 2_655
C(22) H(5) 2.941 ? . 2_655
C(22) H(6) 3.036 ? . 2_655
C(23) H(5) 2.843 ? . 2_655
C(24) H(3) 3.100 ? . 3_756
C(26) H(12) 3.235 ? . 2_745
C(26) H(13) 3.131 ? . 2_745
C(27) H(2) 3.204 ? . 2_755
C(29) H(10) 3.364 ? . 2_645
C(30) H(1) 3.409 ? . 4_454
C(30) H(4) 3.262 ? . 2_655
C(30) H(7) 3.524 ? . 4_554
C(31) H(3) 3.072 ? . 2_655
C(31) H(4) 3.159 ? . 2_655
H(1) O(8) 2.705 ? . 4_555
H(1) C(30) 3.409 ? . 4_555
H(2) O(2) 3.509 ? . 3_756
H(2) O(5) 2.658 ? . 2_745
H(2) C(5) 3.555 ? . 3_756
H(2) C(27) 3.204 ? . 2_745
H(2) H(14) 2.920 ? . 2_745
H(3) O(2) 2.767 ? . 3_756
H(3) O(9) 2.696 ? . 2_645
H(3) C(24) 3.100 ? . 3_756
H(3) C(31) 3.072 ? . 2_645
H(3) H(8) 3.554 ? . 2_645
H(4) Ru(3) 3.505 ? . 2_645
H(4) O(1) 2.632 ? . 2_645
H(4) O(8) 3.592 ? . 2_645
H(4) O(9) 3.585 ? . 2_645
H(4) C(12) 3.539 ? . 2_645
H(4) C(13) 3.268 ? . 2_645
H(4) C(14) 3.269 ? . 2_645
H(4) C(15) 3.579 ? . 2_645
H(4) C(30) 3.262 ? . 2_645
H(4) C(31) 3.159 ? . 2_645
H(4) H(9) 3.593 ? . 2_645
H(4) H(10) 3.581 ? . 2_645
H(5) O(1) 2.308 ? . 2_645
H(5) C(14) 3.285 ? . 2_645
H(5) C(15) 3.292 ? . 2_645
H(5) C(17) 3.130 ? . 2_645
H(5) C(22) 2.941 ? . 2_645
H(5) C(23) 2.843 ? . 2_645
H(5) H(10) 3.184 ? . 2_645
H(6) O(8) 3.019 ? . 4_455
H(6) C(17) 3.468 ? . 2_645
H(6) C(19) 3.513 ? . 2_645
H(6) C(20) 3.131 ? . 2_645
H(6) C(21) 2.858 ? . 2_645
H(6) C(22) 3.036 ? . 2_645
H(6) H(13) 3.561 ? . 2_645
H(6) H(14) 3.142 ? . 2_645
H(7) O(6) 2.532 ? . 1_455
H(7) O(8) 2.991 ? . 4_455
H(7) C(30) 3.524 ? . 4_455
H(8) O(6) 3.123 ? . 1_455
H(8) O(7) 3.503 ? . 4_455
H(8) H(3) 3.554 ? . 2_655
H(9) S(1) 3.428 ? . 2_655
H(9) O(7) 3.385 ? . 2_655
H(9) C(4) 3.420 ? . 2_655
H(9) H(4) 3.593 ? . 2_655
H(10) O(7) 3.343 ? . 2_655
H(10) C(6) 3.269 ? . 2_655
H(10) C(7) 3.161 ? . 2_655
H(10) C(29) 3.364 ? . 2_655
H(10) H(4) 3.581 ? . 2_655
H(10) H(5) 3.184 ? . 2_655
H(11) C(18) 3.035 ? . 3_766
H(11) C(19) 3.196 ? . 3_766
H(11) H(11) 2.574 ? . 3_766
H(11) H(12) 2.898 ? . 3_766
H(12) O(2) 2.988 ? . 3_766
H(12) O(4) 2.727 ? . 2_755
H(12) C(26) 3.235 ? . 2_755
H(12) H(11) 2.898 ? . 3_766
H(13) O(4) 2.851 ? . 2_755
H(13) C(26) 3.131 ? . 2_755
H(13) H(6) 3.561 ? . 2_655
H(14) C(2) 3.494 ? . 2_755
H(14) H(2) 2.920 ? . 2_755
H(14) H(6) 3.142 ? . 2_655

loop_
_geom_torsion_atom_site_label_1
_geom_torsion_atom_site_label_2
_geom_torsion_atom_site_label_3
_geom_torsion_atom_site_label_4
_geom_torsion
_geom_torsion_publ_flag
_geom_torsion_site_symmetry_1
_geom_torsion_site_symmetry_2
_geom_torsion_site_symmetry_3
_geom_torsion_site_symmetry_4
S(1) Ru(1) N(1) C(1) 90.3(3) ? . . . .
S(1) Ru(1) N(1) C(5) -82.8(2) ? . . . .
N(1) Ru(1) S(1) Ru(2) -128.00(11) ? . . . .
N(1) Ru(1) S(1) Ru(3) 153.14(11) ? . . . .
S(1) Ru(1) N(2) C(6) 76.0(3) ? . . . .
S(1) Ru(1) N(2) C(10) -103.9(3) ? . . . .
N(2) Ru(1) S(1) Ru(2) 154.66(11) ? . . . .
N(2) Ru(1) S(1) Ru(3) 75.80(11) ? . . . .
S(1) Ru(1) C(16) C(11) 90.2(2) ? . . . .
S(1) Ru(1) C(16) C(15) -95.4(4) ? . . . .
C(16) Ru(1) S(1) Ru(2) 75.83(13) ? . . . .
C(16) Ru(1) S(1) Ru(3) -3.03(14) ? . . . .
C(25) Ru(1) S(1) Ru(2) -27.37(15) ? . . . .
C(25) Ru(1) S(1) Ru(3) -106.23(15) ? . . . .
N(1) Ru(1) N(2) C(6) -3.9(3) ? . . . .
N(1) Ru(1) N(2) C(10) 176.2(3) ? . . . .
N(2) Ru(1) N(1) C(1) 178.3(4) ? . . . .
N(2) Ru(1) N(1) C(5) 5.2(2) ? . . . .
N(1) Ru(1) C(16) C(11) 7.6(5) ? . . . .
N(1) Ru(1) C(16) C(15) -178.1(3) ? . . . .
C(16) Ru(1) N(1) C(1) 177.0(3) ? . . . .
C(16) Ru(1) N(1) C(5) 4.0(5) ? . . . .
C(24) Ru(1) N(1) C(1) -90.6(4) ? . . . .
C(24) Ru(1) N(1) C(5) 96.3(3) ? . . . .
C(25) Ru(1) N(1) C(1) -1.9(4) ? . . . .
C(25) Ru(1) N(1) C(5) -174.9(3) ? . . . .
N(2) Ru(1) C(16) C(11) 6.3(2) ? . . . .
N(2) Ru(1) C(16) C(15) -179.3(4) ? . . . .
C(16) Ru(1) N(2) C(6) 175.6(3) ? . . . .
C(16) Ru(1) N(2) C(10) -4.3(3) ? . . . .
C(24) Ru(1) N(2) C(6) -101.4(3) ? . . . .
C(24) Ru(1) N(2) C(10) 78.7(3) ? . . . .
C(24) Ru(1) C(16) C(11) -87.8(3) ? . . . .
C(24) Ru(1) C(16) C(15) 86.6(4) ? . . . .
C(25) Ru(1) C(16) C(11) -173.5(3) ? . . . .
C(25) Ru(1) C(16) C(15) 0.8(4) ? . . . .
Ru(3) Ru(2) S(1) Ru(1) -114.38(5) ? . . . .
S(1) Ru(2) Ru(3) O(1) 95.54(9) ? . . . .
S(1) Ru(2) Ru(3) C(29) -86.03(16) ? . . . .
S(1) Ru(2) Ru(3) C(30) -178.85(16) ? . . . .
S(1) Ru(2) Ru(3) C(31) 27.7(3) ? . . . .
Ru(3) Ru(2) C(23) O(1) -6.1(2) ? . . . .
Ru(3) Ru(2) C(23) C(22) 173.1(4) ? . . . .
C(23) Ru(2) Ru(3) S(1) -92.06(13) ? . . . .
C(23) Ru(2) Ru(3) O(1) 3.48(15) ? . . . .
C(23) Ru(2) Ru(3) C(29) -178.1(2) ? . . . .
C(23) Ru(2) Ru(3) C(30) 89.1(2) ? . . . .
C(23) Ru(2) Ru(3) C(31) -64.3(3) ? . . . .
C(26) Ru(2) Ru(3) S(1) 86.96(15) ? . . . .
C(26) Ru(2) Ru(3) O(1) -177.50(17) ? . . . .
C(26) Ru(2) Ru(3) C(29) 0.9(2) ? . . . .
C(26) Ru(2) Ru(3) C(30) -91.9(2) ? . . . .
C(26) Ru(2) Ru(3) C(31) 114.7(4) ? . . . .
C(27) Ru(2) Ru(3) S(1) -176.01(16) ? . . . .
C(27) Ru(2) Ru(3) O(1) -80.47(18) ? . . . .
C(27) Ru(2) Ru(3) C(29) 98.0(2) ? . . . .
C(27) Ru(2) Ru(3) C(30) 5.1(2) ? . . . .
C(27) Ru(2) Ru(3) C(31) -148.3(4) ? . . . .
C(28) Ru(2) Ru(3) S(1) -31.0(4) ? . . . .
C(28) Ru(2) Ru(3) O(1) 64.5(4) ? . . . .
C(28) Ru(2) Ru(3) C(29) -117.0(4) ? . . . .
C(28) Ru(2) Ru(3) C(30) 150.1(4) ? . . . .
C(28) Ru(2) Ru(3) C(31) -3.3(6) ? . . . .
S(1) Ru(2) C(23) O(1) -63.3(3) ? . . . .
S(1) Ru(2) C(23) C(22) 115.8(4) ? . . . .
C(23) Ru(2) S(1) Ru(1) -43.09(12) ? . . . .
C(23) Ru(2) S(1) Ru(3) 71.29(12) ? . . . .
C(26) Ru(2) S(1) Ru(1) 149.79(15) ? . . . .
C(26) Ru(2) S(1) Ru(3) -95.83(14) ? . . . .
C(27) Ru(2) S(1) Ru(1) -104.6(4) ? . . . .
C(27) Ru(2) S(1) Ru(3) 9.8(4) ? . . . .
C(28) Ru(2) S(1) Ru(1) 54.53(18) ? . . . .
C(28) Ru(2) S(1) Ru(3) 168.92(17) ? . . . .
C(26) Ru(2) C(23) O(1) -9.6(8) ? . . . .
C(26) Ru(2) C(23) C(22) 169.5(6) ? . . . .
C(27) Ru(2) C(23) O(1) 95.9(3) ? . . . .
C(27) Ru(2) C(23) C(22) -84.9(4) ? . . . .
C(28) Ru(2) C(23) O(1) -167.4(3) ? . . . .
C(28) Ru(2) C(23) C(22) 11.7(4) ? . . . .
Ru(2) Ru(3) S(1) Ru(1) 108.34(5) ? . . . .
Ru(2) Ru(3) O(1) C(23) -5.6(2) ? . . . .
S(1) Ru(3) O(1) C(23) 50.4(2) ? . . . .
O(1) Ru(3) S(1) Ru(1) 37.44(9) ? . . . .
O(1) Ru(3) S(1) Ru(2) -70.90(8) ? . . . .
C(29) Ru(3) S(1) Ru(1) -152.73(17) ? . . . .
C(29) Ru(3) S(1) Ru(2) 98.94(16) ? . . . .
C(30) Ru(3) S(1) Ru(1) 111.3(4) ? . . . .
C(30) Ru(3) S(1) Ru(2) 2.9(4) ? . . . .
C(31) Ru(3) S(1) Ru(1) -60.13(16) ? . . . .
C(31) Ru(3) S(1) Ru(2) -168.47(15) ? . . . .
C(29) Ru(3) O(1) C(23) -13.6(10) ? . . . .
C(30) Ru(3) O(1) C(23) -107.9(3) ? . . . .
C(31) Ru(3) O(1) C(23) 151.1(3) ? . . . .
Ru(3) O(1) C(23) Ru(2) 7.5(3) ? . . . .
Ru(3) O(1) C(23) C(22) -171.8(3) ? . . . .
Ru(1) N(1) C(1) C(2) -172.9(3) ? . . . .
Ru(1) N(1) C(5) C(4) 173.0(3) ? . . . .
Ru(1) N(1) C(5) C(6) -5.9(4) ? . . . .
C(1) N(1) C(5) C(4) -0.7(6) ? . . . .
C(1) N(1) C(5) C(6) -179.6(3) ? . . . .
C(5) N(1) C(1) C(2) -0.2(4) ? . . . .
Ru(1) N(2) C(6) C(5) 2.0(4) ? . . . .
Ru(1) N(2) C(6) C(7) -179.7(3) ? . . . .
Ru(1) N(2) C(10) C(9) -179.0(3) ? . . . .
Ru(1) N(2) C(10) C(11) 1.2(4) ? . . . .
C(6) N(2) C(10) C(9) 1.1(6) ? . . . .
C(6) N(2) C(10) C(11) -178.6(3) ? . . . .
C(10) N(2) C(6) C(5) -178.1(3) ? . . . .
C(10) N(2) C(6) C(7) 0.2(4) ? . . . .
N(1) C(1) C(2) C(3) 1.3(7) ? . . . .
C(1) C(2) C(3) C(4) -1.5(7) ? . . . .
C(2) C(3) C(4) C(5) 0.6(7) ? . . . .
C(3) C(4) C(5) N(1) 0.5(7) ? . . . .
C(3) C(4) C(5) C(6) 179.3(4) ? . . . .
N(1) C(5) C(6) N(2) 2.8(5) ? . . . .
N(1) C(5) C(6) C(7) -175.3(4) ? . . . .
C(4) C(5) C(6) N(2) -176.0(4) ? . . . .
C(4) C(5) C(6) C(7) 5.8(7) ? . . . .
N(2) C(6) C(7) C(8) -0.7(6) ? . . . .
C(5) C(6) C(7) C(8) 177.4(4) ? . . . .
C(6) C(7) C(8) C(9) -0.1(6) ? . . . .
C(7) C(8) C(9) C(10) 1.3(7) ? . . . .
C(8) C(9) C(10) N(2) -1.8(7) ? . . . .
C(8) C(9) C(10) C(11) 177.8(4) ? . . . .
N(2) C(10) C(11) C(12) -173.8(4) ? . . . .
N(2) C(10) C(11) C(16) 4.6(5) ? . . . .
C(9) C(10) C(11) C(12) 6.5(7) ? . . . .
C(9) C(10) C(11) C(16) -175.1(4) ? . . . .
C(10) C(11) C(12) C(13) 179.2(4) ? . . . .
C(10) C(11) C(16) Ru(1) -7.8(4) ? . . . .
C(10) C(11) C(16) C(15) 176.9(3) ? . . . .
C(12) C(11) C(16) Ru(1) 170.5(3) ? . . . .
C(12) C(11) C(16) C(15) -4.8(6) ? . . . .
C(16) C(11) C(12) C(13) 1.0(6) ? . . . .
C(11) C(12) C(13) C(14) 2.0(6) ? . . . .
C(12) C(13) C(14) C(15) -0.9(7) ? . . . .
C(13) C(14) C(15) C(16) -3.1(6) ? . . . .
C(13) C(14) C(15) C(17) 174.6(4) ? . . . .
C(14) C(15) C(16) Ru(1) -168.4(3) ? . . . .
C(14) C(15) C(16) C(11) 5.7(6) ? . . . .
C(14) C(15) C(17) C(18) 55.9(6) ? . . . .
C(14) C(15) C(17) C(22) -123.8(4) ? . . . .
C(16) C(15) C(17) C(18) -126.4(5) ? . . . .
C(16) C(15) C(17) C(22) 53.8(6) ? . . . .
C(17) C(15) C(16) Ru(1) 14.0(6) ? . . . .
C(17) C(15) C(16) C(11) -171.8(3) ? . . . .
C(15) C(17) C(18) C(19) -179.0(4) ? . . . .
C(15) C(17) C(22) C(21) -179.7(4) ? . . . .
C(15) C(17) C(22) C(23) 1.9(6) ? . . . .
C(18) C(17) C(22) C(21) 0.5(6) ? . . . .
C(18) C(17) C(22) C(23) -177.9(4) ? . . . .
C(22) C(17) C(18) C(19) 0.7(7) ? . . . .
C(17) C(18) C(19) C(20) -1.7(8) ? . . . .
C(18) C(19) C(20) C(21) 1.3(8) ? . . . .
C(19) C(20) C(21) C(22) -0.0(7) ? . . . .
C(20) C(21) C(22) C(17) -0.9(7) ? . . . .
C(20) C(21) C(22) C(23) 177.6(4) ? . . . .
C(17) C(22) C(23) Ru(2) -146.1(3) ? . . . .
C(17) C(22) C(23) O(1) 33.0(6) ? . . . .
C(21) C(22) C(23) Ru(2) 35.5(6) ? . . . .
C(21) C(22) C(23) O(1) -145.4(4) ? . . . .
